data_2010383
loop_
_publ_author_name
'Ko\<z\'i\<sek, J.'
'Ulick\'y, L.'
'Marchal\'in, S.'
'\<Z\'ak, Z.'
'Decroix, B.'

_publ_section_title
4,6,7,8,9,9a-Hexahydro-11<i>H</i>-pyrido[1,2-<i>a</i>]thieno[2,3-<i>e</i>][1,3]diazepin-11(10<i>H</i>)-one
_journal_issue 1
_journal_name_full 'Acta Crystallographica Section C'
_journal_page_first 151
_journal_page_last 152
_journal_paper_doi 10.1107/S0108270194001812
_journal_volume 51
_journal_year 1995
_chemical_formula_sum 'C11 H14 N2 O S'
_chemical_formula_weight 222.30
_space_group_crystal_system monoclinic
_space_group_IT_number 14
_space_group_name_Hall '-P 2yn'
_space_group_name_H-M_alt 'P 1 21/n 1'
_atom_type_scat_source 'SHELX76 for C, H, N, O, S'
_cell_angle_alpha 90
_cell_angle_beta 92.78(6)
_cell_angle_gamma 90
_cell_formula_units_Z 4
_cell_length_a 9.028(7)
_cell_length_b 5.256(2)
_cell_length_c 23.022(16)
_cell_measurement_reflns_used 25
_cell_measurement_temperature 293(2)
_cell_measurement_theta_max 31
_cell_measurement_theta_min 17
_cell_volume 1091.1(12)
_diffrn_measurement_device 'Kuma KM4'
_diffrn_measurement_method \q-2\q
_diffrn_radiation_type CuK\a
_diffrn_radiation_wavelength 1.54178
_diffrn_reflns_av_R_equivalents 0.0628
_diffrn_reflns_limit_h_max 11
_diffrn_reflns_limit_h_min -11
_diffrn_reflns_limit_k_max 6
_diffrn_reflns_limit_k_min 0
_diffrn_reflns_limit_l_max 29
_diffrn_reflns_limit_l_min 0
_diffrn_reflns_number 3204
_diffrn_reflns_theta_max 54
_diffrn_standards_decay_% 0.03
_diffrn_standards_interval_count 50
_diffrn_standards_number 3
_exptl_absorpt_coefficient_mu 2.30
_exptl_crystal_colour colourless
_exptl_crystal_density_diffrn 1.353
_exptl_crystal_density_meas 1.31(2)
_exptl_crystal_description rod
_exptl_crystal_size_max 0.70
_exptl_crystal_size_mid 0.25
_exptl_crystal_size_min 0.20
_refine_diff_density_max 0.52
_refine_diff_density_min -0.32
_refine_ls_goodness_of_fit_obs 6.2
_refine_ls_hydrogen_treatment refall
_refine_ls_number_parameters 193
_refine_ls_number_reflns 2147
_refine_ls_R_factor_obs 0.0477
_refine_ls_shift/esd_max 0.033
_refine_ls_structure_factor_coef F
_refine_ls_weighting_scheme unit
_refine_ls_wR_factor_obs 0.0560
_reflns_number_observed 2147
_reflns_number_total 2352
_reflns_observed_criterion F~o~<4\s(F)
_cod_data_source_file ka1048.cif
_cod_data_source_block ka1048a
_cod_depositor_comments
;
 Changing the space group from '-P 2yac' to '-P 2yn' after consulting
 the original publication. All related space group information was
 changed accordingly.

 Antanas Vaitkus,
 2017-07-05
;
_cod_original_cell_volume 1091.2(6)
_cod_original_sg_symbol_Hall '-P 2yn'
_cod_original_sg_symbol_H-M 'P 21/n'
_cod_original_formula_sum 'C11 H14 N2 O1 S1'
_cod_database_code 2010383

loop_
_space_group_symop_id
_space_group_symop_operation_xyz
1 x,y,z
2 -x+1/2,y+1/2,-z+1/2
3 -x,-y,-z
4 x+1/2,-y+1/2,z+1/2

loop_
_atom_site_label
_atom_site_fract_x
_atom_site_fract_y
_atom_site_fract_z
_atom_site_U_iso_or_equiv
S .32840(10) .17070(10) .17590(10) .420(2)
O .3961(2) .1071(4) .05870(10) .569(7)
N(1) .7462(2) -.3434(3) .14340(10) .352(6)
N(2) .5702(3) -.1981(5) .06430(10) .429(7)
C(1) .3758(3) .1027(5) .24710(10) .432(7)
C(2) .4864(3) -.0702(5) .25250(10) .398(7)
C(3) .5366(2) -.1560(4) .19800(10) .342(7)
C(4) .4599(2) -.0391(4) .15230(10) .347(6)
C(5) .6561(3) -.3535(5) .19400(10) .397(8)
C(6) .6682(3) -.4033(5) .08890(10) .382(8)
C(7) .4745(2) -.0454(5) .08850(10) .394(7)
C(8) .8448(3) -.1250(5) .14080(10) .424(8)
C(9) .9607(3) -.1713(6) .09670(10) .536(10)
C(10) .8875(3) -.2417(6) .03750(10) .504(9)
C(11) .7798(3) -.4598(5) .04310(10) .474(9)
H(1) .306(3) .181(6) .2810(10) .069(10)
H(2) .527(3) -.135(6) .286(2) .072(11)
H(3) .607(3) -.537(5) .1970(10) .050(8)
H(4) .726(3) -.346(5) .2260(10) .066(10)
H(5) .601(2) -.548(5) .0950(10) .036(7)
H(6) .587(4) -.165(6) .0380(10) .072(12)
H(7) .886(3) -.101(5) .1760(10) .043(7)
H(8) .786(3) .036(5) .1350(10) .041(7)
H(9) 1.035(3) -.023(6) .0960(10) .051(8)
H(10) 1.029(3) -.302(6) .1060(10) .70(11)
H(11) .975(3) -.284(6) .0120(10) .073(10)
H(12) .836(3) -.104(6) .0190(10) .074(10)
H(13) .837(3) -.611(6) .0550(10) .064(9)
H(14) .736(3) -.502(6) .0100(10) .052(8)

loop_
_geom_angle_atom_site_label_1
_geom_angle_atom_site_label_2
_geom_angle_atom_site_label_3
_geom_angle
_geom_angle_publ_flag
C(1) S C(4) 91.4(2) yes
C(6) N(1) C(8) 114.2(2) yes
C(5) N(1) C(8) 115.4(2) yes
C(5) N(1) C(6) 114.9(3) yes
C(6) N(2) C(7) 131.9(3) yes
S C(1) C(2) 112.2(2) yes
C(1) C(2) C(3) 113.3(3) yes
C(2) C(3) C(5) 122.1(2) yes
C(2) C(3) C(4) 111.2(3) yes
C(4) C(3) C(5) 126.7(2) yes
S C(4) C(3) 111.9(2) yes
C(3) C(4) C(7) 133.0(3) yes
S C(4) C(7) 114.9(2) yes
N(1) C(5) C(3) 117.1(2) yes
N(1) C(6) N(2) 115.4(2) yes
N(2) C(6) C(11) 106.2(2) yes
N(1) C(6) C(11) 109.5(3) yes
N(2) C(7) C(4) 121.5(3) yes
O C(7) C(4) 117.0(3) yes
O C(7) N(2) 121.4(3) yes
N(1) C(8) C(9) 110.2(3) yes
C(8) C(9) C(10) 110.7(3) yes
C(9) C(10) C(11) 111.0(2) yes
C(6) C(11) C(10) 111.2(3) yes

loop_
_geom_bond_atom_site_label_1
_geom_bond_atom_site_label_2
_geom_bond_distance
_geom_bond_publ_flag
S C(1) 1.712(3) yes
S C(4) 1.727(2) yes
O C(7) 1.252(3) yes
N(1) C(5) 1.454(4) yes
N(1) C(6) 1.444(3) yes
N(1) C(8) 1.456(3) yes
N(2) C(6) 1.489(4) yes
N(2) C(7) 1.322(4) yes
C(1) C(2) 1.351(4) yes
C(2) C(3) 1.428(4) yes
C(3) C(4) 1.376(3) yes
C(3) C(5) 1.503(4) yes
C(4) C(7) 1.481(3) yes
C(6) C(11) 1.523(4) yes
C(8) C(9) 1.513(4) yes
C(9) C(10) 1.531(4) yes
C(10) C(11) 1.513(4) yes
